data_4061865
_journal_name_full Organometallics
_journal_year 2003
_chemical_formula_sum 'C21 H26 Cl2 I N2 O Rh'
_chemical_formula_weight 623.15
_space_group_IT_number 61
_symmetry_cell_setting orthorhombic
_symmetry_space_group_name_Hall '-P 2ac 2ab'
_symmetry_space_group_name_H-M 'P b c a'
_cell_angle_alpha 90.00
_cell_angle_beta 90.00
_cell_angle_gamma 90.00
_cell_formula_units_Z 8
_cell_length_a 16.0948(11)
_cell_length_b 14.5096(10)
_cell_length_c 20.7994(15)
_cell_measurement_temperature 150(2)
_cell_volume 4857.3(6)
_diffrn_ambient_temperature 150(2)
_exptl_crystal_density_diffrn 1.704
_cod_depositor_comments
;
The following automatic conversions were performed:
'_symmetry_cell_setting' value 'Orthorhombic' changed to 'orthorhombic'
according to '/home/saulius/struct/CIF-dictionaries/cif_core.dic'
dictionary named 'cif_core.dic' version 2.4.1 from 2010-06-29.

Automatic conversion script
Id: cif_fix_enum 1527 2010-12-29 10:47:43Z saulius 
;
_cod_database_code 4061865

loop_
_symmetry_equiv_pos_as_xyz
'x, y, z'
'-x+1/2, -y, z+1/2'
'-x, y+1/2, -z+1/2'
'x+1/2, -y+1/2, -z'
'-x, -y, -z'
'x-1/2, y, -z-1/2'
'x, -y-1/2, z-1/2'
'-x-1/2, y-1/2, z'

loop_
_atom_site_label
_atom_site_type_symbol
_atom_site_fract_x
_atom_site_fract_y
_atom_site_fract_z
_atom_site_U_iso_or_equiv
_atom_site_adp_type
_atom_site_occupancy
_atom_site_symmetry_multiplicity
_atom_site_calc_flag
_atom_site_refinement_flags
_atom_site_disorder_assembly
_atom_site_disorder_group
Rh1 Rh 0.350540(16) 0.828405(18) 0.348764(13) 0.02298(8) Uani 1 1 d D . .
I1 I 0.41617(13) 0.7059(2) 0.42624(12) 0.0375(4) Uani 0.899(18) 1 d PDU A 1
I1' I 0.4243(12) 0.728(2) 0.4352(10) 0.045(2) Uani 0.101(18) 1 d PDU A 2
O1 O 0.50494(16) 0.8275(2) 0.27202(14) 0.0496(8) Uani 1 1 d . . .
N1 N 0.23667(16) 0.84492(18) 0.39759(13) 0.0221(6) Uani 1 1 d . A .
N2 N 0.28919(16) 0.91772(18) 0.29112(13) 0.0236(6) Uani 1 1 d . A .
C1 C 0.2126(2) 0.8060(2) 0.45254(17) 0.0306(9) Uani 1 1 d . . .
H1A H 0.2509 0.7691 0.4758 0.037 Uiso 1 1 calc R A .
C2 C 0.1329(2) 0.8182(3) 0.47669(19) 0.0385(10) Uani 1 1 d . A .
H2A H 0.1170 0.7890 0.5157 0.046 Uiso 1 1 calc R . .
C3 C 0.0776(2) 0.8721(3) 0.44414(18) 0.0381(10) Uani 1 1 d . . .
H3A H 0.0227 0.8804 0.4600 0.046 Uiso 1 1 calc R A .
C4 C 0.1023(2) 0.9144(3) 0.38807(18) 0.0309(9) Uani 1 1 d . A .
H4A H 0.0652 0.9532 0.3651 0.037 Uiso 1 1 calc R . .
C5 C 0.1822(2) 0.8995(2) 0.36577(16) 0.0232(8) Uani 1 1 d . . .
C6 C 0.2148(2) 0.9421(2) 0.30704(16) 0.0232(7) Uani 1 1 d . A .
C7 C 0.1618(2) 1.0083(3) 0.26972(17) 0.0314(9) Uani 1 1 d . . .
H7A H 0.1926 1.0302 0.2321 0.047 Uiso 1 1 calc R A .
H7B H 0.1472 1.0608 0.2971 0.047 Uiso 1 1 calc R . .
H7C H 0.1110 0.9771 0.2556 0.047 Uiso 1 1 calc R . .
C8 C 0.32685(19) 0.9535(2) 0.23284(16) 0.0243(8) Uani 1 1 d . . .
C9 C 0.3764(2) 1.0331(2) 0.23804(17) 0.0265(8) Uani 1 1 d . A .
C10 C 0.4122(2) 1.0661(3) 0.18137(19) 0.0332(9) Uani 1 1 d . . .
H10A H 0.4454 1.1202 0.1826 0.040 Uiso 1 1 calc R A .
C11 C 0.4001(2) 1.0213(3) 0.12360(19) 0.0356(9) Uani 1 1 d . A .
H11A H 0.4246 1.0453 0.0856 0.043 Uiso 1 1 calc R . .
C12 C 0.3532(2) 0.9427(3) 0.12038(18) 0.0352(9) Uani 1 1 d . . .
H12A H 0.3462 0.9126 0.0802 0.042 Uiso 1 1 calc R A .
C13 C 0.3155(2) 0.9060(3) 0.17535(18) 0.0317(9) Uani 1 1 d . A .
C14 C 0.2652(3) 0.8171(3) 0.17195(18) 0.0406(10) Uani 1 1 d . . .
H14A H 0.2468 0.8017 0.2166 0.049 Uiso 1 1 calc R A .
C15 C 0.1876(3) 0.8278(3) 0.1307(2) 0.0552(12) Uani 1 1 d . A .
H15A H 0.1538 0.8787 0.1473 0.083 Uiso 1 1 calc R . .
H15B H 0.1552 0.7706 0.1321 0.083 Uiso 1 1 calc R . .
H15C H 0.2038 0.8409 0.0862 0.083 Uiso 1 1 calc R . .
C16 C 0.3177(3) 0.7371(3) 0.1475(3) 0.0737(16) Uani 1 1 d . A .
H16A H 0.3670 0.7303 0.1748 0.110 Uiso 1 1 calc R . .
H16B H 0.3349 0.7493 0.1031 0.110 Uiso 1 1 calc R . .
H16C H 0.2850 0.6802 0.1490 0.110 Uiso 1 1 calc R . .
C17 C 0.3895(2) 1.0820(2) 0.30109(18) 0.0308(9) Uani 1 1 d . . .
H17A H 0.3629 1.0437 0.3354 0.037 Uiso 1 1 calc R A .
C18 C 0.4822(2) 1.0914(3) 0.3181(2) 0.0440(10) Uani 1 1 d . A .
H18A H 0.5083 1.0304 0.3175 0.066 Uiso 1 1 calc R . .
H18B H 0.4878 1.1184 0.3610 0.066 Uiso 1 1 calc R . .
H18C H 0.5096 1.1313 0.2865 0.066 Uiso 1 1 calc R . .
C19 C 0.3479(2) 1.1764(3) 0.3024(2) 0.0468(11) Uani 1 1 d . A .
H19A H 0.2888 1.1697 0.2922 0.070 Uiso 1 1 calc R . .
H19B H 0.3742 1.2166 0.2705 0.070 Uiso 1 1 calc R . .
H19C H 0.3540 1.2035 0.3453 0.070 Uiso 1 1 calc R . .
C20 C 0.4458(2) 0.8264(3) 0.30182(18) 0.0325(9) Uani 1 1 d . A .
Cl1 Cl 0.72309(7) -0.05981(7) 0.53907(5) 0.0501(3) Uani 1 1 d D B .
Cl2 Cl 0.6266(2) 0.05365(16) 0.45359(10) 0.1192(13) Uani 0.701(3) 1 d PD B 1
Cl2' Cl 0.5575(3) -0.0788(4) 0.4891(3) 0.090(2) Uani 0.299(3) 1 d PD B 2
C1S C 0.6287(3) -0.0075(3) 0.5197(3) 0.0802(18) Uani 1 1 d D . .
H1W H 0.5860 -0.0563 0.5163 0.096 Uiso 0.701(3) 1 d PR B 1
H1X H 0.6126 0.0330 0.5559 0.096 Uiso 0.701(3) 1 d PR B 1
H1Y H 0.6058 0.0214 0.5590 0.096 Uiso 0.299(3) 1 d PR B 2
H1Z H 0.6394 0.0423 0.4882 0.096 Uiso 0.299(3) 1 d PR B 2

loop_
_atom_site_aniso_label
_atom_site_aniso_U_11
_atom_site_aniso_U_22
_atom_site_aniso_U_33
_atom_site_aniso_U_23
_atom_site_aniso_U_13
_atom_site_aniso_U_12
Rh1 0.01997(13) 0.02285(15) 0.02612(15) 0.00257(12) -0.00117(11) 0.00368(11)
I1 0.0347(4) 0.0390(7) 0.0390(5) 0.0107(4) -0.0029(3) 0.0149(4)
I1' 0.045(3) 0.046(5) 0.044(3) 0.009(3) -0.012(3) 0.017(3)
O1 0.0320(16) 0.0558(19) 0.061(2) 0.0078(16) 0.0126(14) 0.0111(14)
N1 0.0248(15) 0.0220(16) 0.0194(15) 0.0014(12) -0.0023(12) 0.0009(12)
N2 0.0220(15) 0.0223(16) 0.0266(16) 0.0057(12) -0.0010(12) 0.0021(12)
C1 0.036(2) 0.031(2) 0.025(2) 0.0029(16) 0.0006(16) 0.0049(17)
C2 0.047(3) 0.040(2) 0.028(2) 0.0089(18) 0.0104(18) 0.0059(19)
C3 0.032(2) 0.044(3) 0.038(2) 0.0076(19) 0.0112(17) 0.0128(19)
C4 0.026(2) 0.032(2) 0.035(2) 0.0027(17) 0.0036(16) 0.0059(16)
C5 0.0222(17) 0.0202(18) 0.027(2) -0.0018(15) -0.0033(14) 0.0001(14)
C6 0.0199(17) 0.0222(19) 0.028(2) 0.0017(15) -0.0015(14) 0.0019(14)
C7 0.0241(19) 0.038(2) 0.032(2) 0.0149(17) 0.0036(15) 0.0089(16)
C8 0.0190(17) 0.027(2) 0.027(2) 0.0060(15) 0.0018(14) 0.0049(14)
C9 0.0201(17) 0.025(2) 0.035(2) 0.0051(16) 0.0056(15) 0.0082(14)
C10 0.028(2) 0.030(2) 0.041(2) 0.0079(18) 0.0061(17) 0.0037(17)
C11 0.030(2) 0.043(2) 0.034(2) 0.0141(19) 0.0101(17) 0.0051(18)
C12 0.033(2) 0.045(2) 0.028(2) 0.0024(18) -0.0024(17) 0.0019(19)
C13 0.0298(19) 0.037(2) 0.028(2) 0.0087(17) -0.0015(16) 0.0025(17)
C14 0.057(3) 0.041(3) 0.023(2) 0.0036(18) -0.0044(18) -0.012(2)
C15 0.044(3) 0.067(3) 0.055(3) -0.003(3) -0.005(2) -0.017(2)
C16 0.083(4) 0.042(3) 0.096(4) 0.003(3) -0.020(3) 0.001(3)
C17 0.0294(19) 0.023(2) 0.040(2) -0.0001(17) 0.0089(17) -0.0026(16)
C18 0.038(2) 0.047(3) 0.047(3) -0.012(2) -0.0006(19) 0.001(2)
C19 0.040(2) 0.033(2) 0.067(3) -0.005(2) 0.013(2) 0.0059(19)
C20 0.029(2) 0.033(2) 0.036(2) 0.0063(18) -0.0003(17) 0.0068(17)
Cl1 0.0642(7) 0.0413(6) 0.0448(7) -0.0093(5) -0.0056(5) 0.0022(5)
Cl2 0.230(3) 0.0744(16) 0.0532(13) 0.0050(11) -0.0326(16) 0.0544(18)
Cl2' 0.042(3) 0.132(5) 0.097(4) -0.024(3) -0.002(2) 0.004(3)
C1S 0.093(4) 0.051(3) 0.097(5) -0.016(3) -0.034(3) 0.023(3)

loop_
_geom_bond_atom_site_label_1
_geom_bond_atom_site_label_2
_geom_bond_distance
_geom_bond_site_symmetry_2
_geom_bond_publ_flag
Rh1 C20 1.818(4) . ?
Rh1 N2 2.023(3) . ?
Rh1 N1 2.109(3) . ?
Rh1 I1' 2.604(12) . ?
Rh1 I1 2.6211(14) . ?
O1 C20 1.136(4) . ?
N1 C1 1.332(4) . ?
N1 C5 1.355(4) . ?
N2 C6 1.292(4) . ?
N2 C8 1.451(4) . ?
C1 C2 1.388(5) . ?
C2 C3 1.366(5) . ?
C3 C4 1.377(5) . ?
C4 C5 1.383(5) . ?
C5 C6 1.466(5) . ?
C6 C7 1.501(4) . ?
C8 C13 1.392(5) . ?
C8 C9 1.408(5) . ?
C9 C10 1.397(5) . ?
C9 C17 1.506(5) . ?
C10 C11 1.380(5) . ?
C11 C12 1.370(5) . ?
C12 C13 1.400(5) . ?
C13 C14 1.525(5) . ?
C14 C15 1.523(5) . ?
C14 C16 1.524(6) . ?
C17 C19 1.523(5) . ?
C17 C18 1.540(5) . ?
Cl1 C1S 1.745(5) . ?
Cl2 C1S 1.637(6) . ?
Cl2' C1S 1.670(6) . ?
